data_1512309
loop_
_publ_author_name
'Leung, Man-kit'
'Hsieh, Yu-Hsuan'
'Kuo, Ting-Yi'
'Chou, Pi-Tai'
'Lee, Jiun-Haw'
'Chiu, Tien-Lung'
'Chen, Hsin-Jen'

_publ_section_title
;
 Novel Ambipolar Orthogonal Donor--Acceptor Host for Blue Organic Light
 Emitting Diodes
;
_journal_issue 18
_journal_name_full 'Organic Letters'
_journal_page_first 4694
_journal_paper_doi 10.1021/ol402001v
_journal_volume 15
_journal_year 2013
_chemical_formula_sum 'C44 H29 N5'
_chemical_formula_weight 627.72
_chemical_name_systematic
; 
 ? 
;
_space_group_IT_number 41
_symmetry_cell_setting orthorhombic
_symmetry_space_group_name_Hall 'A 2 -2ab'
_symmetry_space_group_name_H-M 'A b a 2'
_atom_sites_solution_hydrogens geom
_atom_sites_solution_primary direct
_atom_sites_solution_secondary difmap
_audit_creation_method SHELXL-97
_cell_angle_alpha 90.00
_cell_angle_beta 90.00
_cell_angle_gamma 90.00
_cell_formula_units_Z 12
_cell_length_a 22.3172(9)
_cell_length_b 27.4649(9)
_cell_length_c 15.9655(9)
_cell_measurement_reflns_used 11536
_cell_measurement_temperature 295(2)
_cell_measurement_theta_max 74.6390
_cell_measurement_theta_min 3.2040
_cell_volume 9785.9(8)
_computing_cell_refinement
; 
CrysAlisPro, Agilent Technologies, 
Version 1.171.36.28 (release 01-02-2013 CrysAlis171 .NET) 
(compiled Feb  1 2013,16:14:44) 
Empirical absorption correction using spherical harmonics, 
 implemented in SCALE3 ABSPACK scaling algorithm. 
;
_computing_data_collection
; 
CrysAlisPro, Agilent Technologies, 
Version 1.171.36.28 (release 01-02-2013 CrysAlis171 .NET) 
(compiled Feb  1 2013,16:14:44) 
Empirical absorption correction using spherical harmonics, 
 implemented in SCALE3 ABSPACK scaling algorithm. 
;
_computing_data_reduction
; 
CrysAlisPro, Agilent Technologies, 
Version 1.171.36.28 (release 01-02-2013 CrysAlis171 .NET) 
(compiled Feb  1 2013,16:14:44) 
Empirical absorption correction using spherical harmonics, 
 implemented in SCALE3 ABSPACK scaling algorithm. 
;
_computing_molecular_graphics SHELXTL
_computing_publication_material SHELXTL
_computing_structure_refinement 'SHELXL-97 (Sheldrick, 1997)'
_computing_structure_solution 'SHELXS-97 (Sheldrick, 1990)'
_diffrn_ambient_temperature 295(2)
_diffrn_measured_fraction_theta_full 0.991
_diffrn_measured_fraction_theta_max 0.991
_diffrn_measurement_device_type 'Oxford Diffraction Gemini A'
_diffrn_measurement_method CCD
_diffrn_radiation_monochromator graphite
_diffrn_radiation_source 'fine-focus sealed tube'
_diffrn_radiation_type CuK\a
_diffrn_radiation_wavelength 1.54178
_diffrn_reflns_av_R_equivalents 0.0292
_diffrn_reflns_av_sigmaI/netI 0.0249
_diffrn_reflns_limit_h_max 26
_diffrn_reflns_limit_h_min -26
_diffrn_reflns_limit_k_max 32
_diffrn_reflns_limit_k_min -32
_diffrn_reflns_limit_l_max 19
_diffrn_reflns_limit_l_min -15
_diffrn_reflns_number 23508
_diffrn_reflns_theta_full 67.98
_diffrn_reflns_theta_max 67.98
_diffrn_reflns_theta_min 3.22
_exptl_absorpt_coefficient_mu 0.593
_exptl_absorpt_correction_T_max 1.00000
_exptl_absorpt_correction_T_min 0.93496
_exptl_absorpt_correction_type multi-scan
_exptl_absorpt_process_details
; 
CrysAlisPro, Agilent Technologies, 
Version 1.171.36.28 (release 01-02-2013 CrysAlis171 .NET) 
(compiled Feb  1 2013,16:14:44) 
Empirical absorption correction using spherical harmonics, 
 implemented in SCALE3 ABSPACK scaling algorithm. 
;
_exptl_crystal_density_diffrn 1.278
_exptl_crystal_density_method 'not measured'
_exptl_crystal_F_000 3936
_exptl_crystal_size_max 0.25
_exptl_crystal_size_mid 0.20
_exptl_crystal_size_min 0.15
_refine_diff_density_max 0.128
_refine_diff_density_min -0.191
_refine_diff_density_rms 0.037
_refine_ls_abs_structure_details 'Flack H D (1983), Acta Cryst. A39, 876-881'
_refine_ls_abs_structure_Flack 0.5(3)
_refine_ls_extinction_method none
_refine_ls_goodness_of_fit_ref 1.013
_refine_ls_hydrogen_treatment mixed
_refine_ls_matrix_type full
_refine_ls_number_parameters 664
_refine_ls_number_reflns 7463
_refine_ls_number_restraints 1
_refine_ls_restrained_S_all 1.013
_refine_ls_R_factor_all 0.0405
_refine_ls_R_factor_gt 0.0367
_refine_ls_shift/su_max 0.009
_refine_ls_shift/su_mean 0.001
_refine_ls_structure_factor_coef Fsqd
_refine_ls_weighting_details 'calc w=1/[\s^2^(Fo^2^)+(0.0668P)^2^+0.7425P] where P=(Fo^2^+2Fc^2^)/3'
_refine_ls_weighting_scheme calc
_refine_ls_wR_factor_gt 0.0981
_refine_ls_wR_factor_ref 0.1029
_reflns_number_gt 6872
_reflns_number_total 7463
_reflns_threshold_expression >2sigma(I)
_cod_data_source_file ol402001v_si_004.cif
_cod_data_source_block ic16188
_cod_depositor_comments
;
The following automatic conversions were performed:

'_symmetry_cell_setting' value 'Orthorhombic' changed to
'orthorhombic' according to
/home/saulius/struct/CIF-dictionaries/cif_core.dic dictionary named
'cif_core.dic' version 2.4.2 from 2011-04-26.

Automatic conversion script
Id: cif_fix_values 1891 2012-01-12 08:04:46Z andrius 
;
_cod_original_sg_symbol_H-M Aba2
_cod_database_code 1512309

loop_
_symmetry_equiv_pos_as_xyz
'x, y, z'
'-x, -y, z'
'x+1/2, -y+1/2, z'
'-x+1/2, y+1/2, z'
'x, y+1/2, z+1/2'
'-x, -y+1/2, z+1/2'
'x+1/2, -y+1, z+1/2'
'-x+1/2, y+1, z+1/2'

loop_
_atom_site_label
_atom_site_type_symbol
_atom_site_fract_x
_atom_site_fract_y
_atom_site_fract_z
_atom_site_U_iso_or_equiv
_atom_site_adp_type
_atom_site_occupancy
_atom_site_symmetry_multiplicity
_atom_site_calc_flag
_atom_site_refinement_flags
N1 N 0.02184(6) 0.16272(5) 0.39172(11) 0.0458(3) Uani 1 1 d .
N2 N 0.02554(8) 0.19332(6) 0.26454(12) 0.0578(4) Uani 1 1 d .
N3 N 0.05616(8) 0.14930(6) 0.26469(12) 0.0593(4) Uani 1 1 d .
N4 N -0.11516(7) 0.20370(5) 0.42315(13) 0.0580(4) Uani 1 1 d .
N5 N 0.14854(7) 0.13001(5) 0.46720(12) 0.0529(4) Uani 1 1 d .
C1 C 0.00541(8) 0.20039(6) 0.34056(13) 0.0483(4) Uani 1 1 d .
C2 C 0.05393(8) 0.13190(6) 0.34074(13) 0.0496(4) Uani 1 1 d .
C3 C 0.08289(8) 0.08640(6) 0.36934(14) 0.0527(4) Uani 1 1 d .
C4 C 0.06634(10) 0.04272(7) 0.33169(16) 0.0632(5) Uani 1 1 d .
H4A H 0.0396 0.0429 0.2871 0.076 Uiso 1 1 calc R
C5 C 0.08934(11) -0.00080(7) 0.3600(2) 0.0744(7) Uani 1 1 d .
H5A H 0.0781 -0.0298 0.3344 0.089 Uiso 1 1 calc R
C6 C 0.12898(11) -0.00140(7) 0.4263(2) 0.0753(7) Uani 1 1 d .
H6A H 0.1428 -0.0309 0.4472 0.090 Uiso 1 1 calc R
C7 C 0.14807(9) 0.04157(7) 0.46174(18) 0.0650(6) Uani 1 1 d .
H7A H 0.1759 0.0410 0.5051 0.078 Uiso 1 1 calc R
C8 C 0.12591(8) 0.08577(6) 0.43276(15) 0.0530(5) Uani 1 1 d .
C9 C 0.00641(7) 0.15486(6) 0.47808(13) 0.0471(4) Uani 1 1 d .
C10 C 0.01912(9) 0.19031(7) 0.53672(15) 0.0558(5) Uani 1 1 d .
H10A H 0.0380 0.2191 0.5208 0.067 Uiso 1 1 calc R
C11 C 0.00348(12) 0.18250(10) 0.61913(16) 0.0698(6) Uani 1 1 d .
H11A H 0.0115 0.2062 0.6591 0.084 Uiso 1 1 calc R
C12 C -0.02382(12) 0.13995(11) 0.64233(18) 0.0780(7) Uani 1 1 d .
H12A H -0.0344 0.1350 0.6980 0.094 Uiso 1 1 calc R
C13 C -0.03572(11) 0.10458(9) 0.5843(2) 0.0747(7) Uani 1 1 d .
H13A H -0.0536 0.0755 0.6008 0.090 Uiso 1 1 calc R
C14 C -0.02116(9) 0.11198(7) 0.50076(16) 0.0593(5) Uani 1 1 d .
H14A H -0.0299 0.0884 0.4608 0.071 Uiso 1 1 calc R
C15 C -0.02610(8) 0.24537(6) 0.36642(13) 0.0494(4) Uani 1 1 d .
C16 C 0.00268(9) 0.28924(7) 0.34953(15) 0.0568(5) Uani 1 1 d .
H16A H 0.0394 0.2889 0.3220 0.068 Uiso 1 1 calc R
C17 C -0.02210(10) 0.33296(7) 0.37270(18) 0.0679(6) Uani 1 1 d .
H17A H -0.0016 0.3619 0.3625 0.081 Uiso 1 1 calc R
C18 C -0.07766(10) 0.33390(7) 0.41128(18) 0.0673(6) Uani 1 1 d .
H18A H -0.0946 0.3634 0.4271 0.081 Uiso 1 1 calc R
C19 C -0.10765(10) 0.29120(7) 0.42613(16) 0.0617(5) Uani 1 1 d .
H19A H -0.1453 0.2920 0.4510 0.074 Uiso 1 1 calc R
C20 C -0.08220(8) 0.24667(6) 0.40431(14) 0.0514(4) Uani 1 1 d .
C21 C 0.15035(8) 0.14226(7) 0.55225(15) 0.0540(4) Uani 1 1 d .
C22 C 0.13161(10) 0.11613(8) 0.62167(17) 0.0661(5) Uani 1 1 d .
H22A H 0.1166 0.0847 0.6167 0.079 Uiso 1 1 calc R
C23 C 0.13619(11) 0.13890(11) 0.69890(19) 0.0800(7) Uani 1 1 d .
H23A H 0.1239 0.1222 0.7466 0.096 Uiso 1 1 calc R
C24 C 0.15841(13) 0.18554(12) 0.7073(2) 0.0874(8) Uani 1 1 d .
H24A H 0.1601 0.1999 0.7600 0.105 Uiso 1 1 calc R
C25 C 0.17803(11) 0.21083(10) 0.6383(2) 0.0776(7) Uani 1 1 d .
H25A H 0.1932 0.2422 0.6441 0.093 Uiso 1 1 calc R
C26 C 0.17506(8) 0.18916(7) 0.55999(17) 0.0593(5) Uani 1 1 d .
C27 C 0.19082(8) 0.20524(7) 0.47710(17) 0.0567(5) Uani 1 1 d .
C28 C 0.21803(9) 0.24710(8) 0.4458(2) 0.0730(7) Uani 1 1 d .
H28A H 0.2293 0.2722 0.4817 0.088 Uiso 1 1 calc R
C29 C 0.22799(10) 0.25075(9) 0.3613(2) 0.0832(8) Uani 1 1 d .
H29A H 0.2456 0.2788 0.3397 0.100 Uiso 1 1 calc R
C30 C 0.21213(10) 0.21325(10) 0.3077(2) 0.0803(7) Uani 1 1 d .
H30A H 0.2195 0.2166 0.2507 0.096 Uiso 1 1 calc R
C31 C 0.18553(9) 0.17077(8) 0.33659(18) 0.0666(6) Uani 1 1 d .
H31A H 0.1758 0.1454 0.3004 0.080 Uiso 1 1 calc R
C32 C 0.17418(8) 0.16790(6) 0.42125(15) 0.0531(5) Uani 1 1 d .
C33 C -0.14169(9) 0.19439(8) 0.50041(18) 0.0692(7) Uani 1 1 d .
C34 C -0.13409(13) 0.21861(11) 0.5764(2) 0.0858(8) Uani 1 1 d .
H34A H -0.1091 0.2456 0.5810 0.103 Uiso 1 1 calc R
C35 C -0.16522(18) 0.20077(16) 0.6444(3) 0.1190(14) Uani 1 1 d .
H35A H -0.1614 0.2163 0.6960 0.143 Uiso 1 1 calc R
C36 C -0.20211(18) 0.16023(19) 0.6378(3) 0.135(2) Uani 1 1 d .
H36A H -0.2222 0.1490 0.6850 0.162 Uiso 1 1 calc R
C37 C -0.20935(13) 0.13657(14) 0.5631(3) 0.1151(15) Uani 1 1 d .
H37A H -0.2344 0.1096 0.5594 0.138 Uiso 1 1 calc R
C38 C -0.17896(9) 0.15327(9) 0.4925(2) 0.0818(9) Uani 1 1 d .
C39 C -0.17585(9) 0.13767(7) 0.4067(2) 0.0744(8) Uani 1 1 d .
C40 C -0.20418(10) 0.10130(8) 0.3605(3) 0.0930(12) Uani 1 1 d .
H40A H -0.2312 0.0803 0.3863 0.112 Uiso 1 1 calc R
C41 C -0.19200(13) 0.09665(9) 0.2767(3) 0.0998(12) Uani 1 1 d .
H41A H -0.2101 0.0718 0.2463 0.120 Uiso 1 1 calc R
C42 C -0.15315(11) 0.12848(8) 0.2364(2) 0.0842(8) Uani 1 1 d .
H42A H -0.1457 0.1247 0.1795 0.101 Uiso 1 1 calc R
C43 C -0.12525(9) 0.16599(7) 0.28019(19) 0.0675(6) Uani 1 1 d .
H43A H -0.0999 0.1878 0.2533 0.081 Uiso 1 1 calc R
C44 C -0.13653(8) 0.16966(6) 0.36478(18) 0.0602(6) Uani 1 1 d .
N6 N 0.5000 0.0000 0.52493(15) 0.0438(4) Uani 1 2 d S
N7 N 0.51357(7) 0.02258(6) 0.65559(12) 0.0555(4) Uani 1 1 d .
N8 N 0.63113(7) 0.04272(5) 0.47341(13) 0.0560(4) Uani 1 1 d .
C45 C 0.52127(8) 0.03535(6) 0.57771(14) 0.0463(4) Uani 1 1 d .
C46 C 0.54992(8) 0.08196(6) 0.55371(13) 0.0480(4) Uani 1 1 d .
C47 C 0.60194(8) 0.08504(6) 0.50479(14) 0.0510(4) Uani 1 1 d .
C48 C 0.62640(9) 0.13073(7) 0.48784(17) 0.0615(5) Uani 1 1 d .
H48A H 0.6607 0.1333 0.4551 0.074 Uiso 1 1 calc R
C49 C 0.59970(10) 0.17228(7) 0.51959(18) 0.0682(6) Uani 1 1 d .
H49A H 0.6158 0.2026 0.5070 0.082 Uiso 1 1 calc R
C50 C 0.54954(11) 0.16921(6) 0.56957(18) 0.0656(6) Uani 1 1 d .
H50A H 0.5324 0.1973 0.5916 0.079 Uiso 1 1 calc R
C51 C 0.52485(9) 0.12416(6) 0.58687(15) 0.0564(5) Uani 1 1 d .
H51A H 0.4912 0.1220 0.6210 0.068 Uiso 1 1 calc R
C52 C 0.5000 0.0000 0.43513(18) 0.0429(5) Uani 1 2 d S
C53 C 0.52826(8) -0.03697(6) 0.39251(15) 0.0524(4) Uani 1 1 d .
H53A H 0.5475 -0.0618 0.4217 0.063 Uiso 1 1 calc R
C54 C 0.52791(10) -0.03700(8) 0.30567(16) 0.0635(5) Uani 1 1 d .
H54A H 0.5466 -0.0621 0.2764 0.076 Uiso 1 1 calc R
C55 C 0.5000 0.0000 0.2627(2) 0.0664(8) Uani 1 2 d S
H55A H 0.5000 0.0000 0.2045 0.080 Uiso 1 2 calc SR
C56 C 0.64663(8) 0.03524(7) 0.38971(17) 0.0602(5) Uani 1 1 d .
C57 C 0.63539(10) 0.06387(9) 0.32024(18) 0.0712(6) Uani 1 1 d .
H57A H 0.6155 0.0935 0.3251 0.085 Uiso 1 1 calc R
C58 C 0.65487(12) 0.04687(12) 0.2431(2) 0.0878(8) Uani 1 1 d .
H58A H 0.6478 0.0654 0.1954 0.105 Uiso 1 1 calc R
C59 C 0.68486(13) 0.00267(14) 0.2357(2) 0.0978(10) Uani 1 1 d .
H59A H 0.6978 -0.0077 0.1834 0.117 Uiso 1 1 calc R
C60 C 0.69543(11) -0.02556(11) 0.3044(3) 0.0893(9) Uani 1 1 d .
H60A H 0.7155 -0.0550 0.2989 0.107 Uiso 1 1 calc R
C61 C 0.67596(8) -0.01001(8) 0.3826(2) 0.0700(7) Uani 1 1 d .
C62 C 0.67849(8) -0.03056(8) 0.4658(2) 0.0699(7) Uani 1 1 d .
C63 C 0.70099(10) -0.07418(9) 0.4988(3) 0.0901(11) Uani 1 1 d .
H63A H 0.7186 -0.0971 0.4636 0.108 Uiso 1 1 calc R
C64 C 0.69689(13) -0.08300(10) 0.5830(3) 0.1036(12) Uani 1 1 d .
H64A H 0.7110 -0.1123 0.6047 0.124 Uiso 1 1 calc R
C65 C 0.67183(12) -0.04855(10) 0.6366(3) 0.0927(9) Uani 1 1 d .
H65A H 0.6704 -0.0548 0.6938 0.111 Uiso 1 1 calc R
C66 C 0.64896(10) -0.00523(8) 0.6063(2) 0.0713(6) Uani 1 1 d .
H66A H 0.6323 0.0177 0.6423 0.086 Uiso 1 1 calc R
C67 C 0.65154(8) 0.00303(7) 0.52059(18) 0.0611(6) Uani 1 1 d .

loop_
_atom_site_aniso_label
_atom_site_aniso_U_11
_atom_site_aniso_U_22
_atom_site_aniso_U_33
_atom_site_aniso_U_23
_atom_site_aniso_U_13
_atom_site_aniso_U_12
N1 0.0486(7) 0.0411(6) 0.0479(9) -0.0027(6) 0.0004(7) -0.0012(5)
N2 0.0609(9) 0.0650(9) 0.0475(10) 0.0011(8) 0.0026(8) 0.0006(7)
N3 0.0594(9) 0.0676(10) 0.0507(10) -0.0072(8) 0.0044(8) 0.0043(7)
N4 0.0540(8) 0.0478(8) 0.0722(12) 0.0105(8) 0.0105(8) 0.0025(6)
N5 0.0493(7) 0.0467(7) 0.0627(11) -0.0026(7) -0.0023(7) -0.0013(6)
C1 0.0490(8) 0.0479(8) 0.0480(11) 0.0016(8) -0.0001(8) -0.0051(7)
C2 0.0479(8) 0.0505(8) 0.0503(11) -0.0091(8) -0.0005(8) -0.0016(7)
C3 0.0499(9) 0.0494(8) 0.0587(12) -0.0092(8) 0.0058(9) 0.0006(7)
C4 0.0623(10) 0.0569(10) 0.0703(14) -0.0197(11) 0.0027(10) -0.0033(8)
C5 0.0768(13) 0.0483(9) 0.098(2) -0.0226(11) 0.0054(14) 0.0001(9)
C6 0.0736(13) 0.0456(10) 0.107(2) -0.0051(11) 0.0024(14) 0.0106(8)
C7 0.0544(10) 0.0536(10) 0.0869(18) -0.0005(11) -0.0034(11) 0.0073(8)
C8 0.0465(9) 0.0436(8) 0.0687(13) -0.0070(9) 0.0049(9) 0.0017(6)
C9 0.0462(8) 0.0463(8) 0.0487(10) 0.0008(8) 0.0001(8) 0.0075(7)
C10 0.0587(10) 0.0530(9) 0.0557(13) -0.0031(9) -0.0008(9) 0.0035(8)
C11 0.0767(14) 0.0845(15) 0.0481(12) -0.0049(12) -0.0027(11) 0.0135(12)
C12 0.0799(15) 0.1028(18) 0.0514(14) 0.0152(14) 0.0114(12) 0.0231(13)
C13 0.0727(13) 0.0718(13) 0.0796(18) 0.0263(14) 0.0170(13) 0.0052(10)
C14 0.0599(10) 0.0516(9) 0.0664(14) 0.0048(10) 0.0052(10) 0.0016(8)
C15 0.0555(9) 0.0465(8) 0.0463(10) 0.0048(8) -0.0048(8) 0.0006(7)
C16 0.0590(10) 0.0540(9) 0.0575(13) 0.0067(9) -0.0002(9) -0.0053(8)
C17 0.0771(13) 0.0458(9) 0.0806(18) 0.0060(10) -0.0060(12) -0.0070(9)
C18 0.0768(13) 0.0436(9) 0.0815(18) -0.0029(10) -0.0035(12) 0.0065(8)
C19 0.0635(11) 0.0541(10) 0.0674(14) 0.0030(10) 0.0016(10) 0.0091(8)
C20 0.0549(9) 0.0442(8) 0.0552(11) 0.0074(8) -0.0015(9) 0.0012(7)
C21 0.0454(8) 0.0558(9) 0.0608(13) -0.0013(9) -0.0080(9) 0.0028(7)
C22 0.0604(11) 0.0665(11) 0.0714(16) 0.0064(11) -0.0052(11) -0.0041(9)
C23 0.0722(14) 0.1023(17) 0.0655(16) 0.0038(14) -0.0062(12) -0.0126(12)
C24 0.0781(15) 0.117(2) 0.0665(18) -0.0190(16) -0.0091(14) -0.0153(15)
C25 0.0667(13) 0.0831(15) 0.0830(19) -0.0217(14) -0.0152(13) -0.0138(11)
C26 0.0455(9) 0.0595(10) 0.0731(15) -0.0069(11) -0.0098(9) -0.0038(7)
C27 0.0416(8) 0.0503(9) 0.0782(15) -0.0024(10) -0.0064(9) -0.0023(7)
C28 0.0517(10) 0.0587(11) 0.109(2) -0.0002(12) -0.0062(12) -0.0097(8)
C29 0.0592(12) 0.0750(14) 0.115(3) 0.0225(15) 0.0063(15) -0.0169(10)
C30 0.0597(11) 0.0967(17) 0.0844(19) 0.0192(15) 0.0137(13) -0.0076(12)
C31 0.0523(10) 0.0723(12) 0.0752(16) -0.0040(12) 0.0065(10) -0.0016(9)
C32 0.0413(8) 0.0499(9) 0.0683(14) 0.0001(9) -0.0006(9) 0.0014(7)
C33 0.0563(11) 0.0669(11) 0.0843(19) 0.0268(12) 0.0180(11) 0.0209(9)
C34 0.0849(16) 0.0940(17) 0.079(2) 0.0215(15) 0.0258(15) 0.0333(13)
C35 0.112(2) 0.147(3) 0.098(3) 0.040(2) 0.049(2) 0.063(2)
C36 0.097(2) 0.162(4) 0.145(4) 0.090(4) 0.064(3) 0.049(3)
C37 0.0609(14) 0.121(2) 0.163(4) 0.081(3) 0.033(2) 0.0229(15)
C38 0.0486(10) 0.0705(12) 0.126(3) 0.0476(16) 0.0203(13) 0.0173(9)
C39 0.0425(9) 0.0527(10) 0.128(3) 0.0341(13) 0.0009(12) 0.0065(8)
C40 0.0471(11) 0.0550(11) 0.177(4) 0.0335(18) -0.0129(17) -0.0062(9)
C41 0.0684(15) 0.0569(13) 0.174(4) -0.0031(19) -0.034(2) -0.0050(11)
C42 0.0640(12) 0.0672(13) 0.121(3) -0.0142(14) -0.0181(15) -0.0014(10)
C43 0.0539(11) 0.0555(10) 0.093(2) -0.0002(11) -0.0025(11) -0.0026(8)
C44 0.0433(8) 0.0432(8) 0.0942(18) 0.0120(10) 0.0012(10) 0.0028(7)
N6 0.0467(10) 0.0359(9) 0.0488(13) 0.000 0.000 0.0009(7)
N7 0.0638(9) 0.0497(8) 0.0530(11) -0.0046(8) 0.0005(8) -0.0060(7)
N8 0.0488(7) 0.0478(7) 0.0715(12) -0.0030(8) 0.0024(8) -0.0023(6)
C45 0.0466(8) 0.0380(7) 0.0544(12) -0.0040(8) -0.0011(8) 0.0012(6)
C46 0.0497(8) 0.0405(8) 0.0538(11) -0.0013(8) -0.0058(8) -0.0028(7)
C47 0.0499(9) 0.0434(8) 0.0596(12) -0.0026(8) -0.0069(9) -0.0029(7)
C48 0.0551(10) 0.0532(9) 0.0763(16) 0.0021(10) -0.0007(10) -0.0111(8)
C49 0.0772(13) 0.0384(8) 0.0889(18) 0.0021(10) -0.0060(13) -0.0119(8)
C50 0.0797(13) 0.0406(9) 0.0765(16) -0.0084(10) -0.0054(12) 0.0037(8)
C51 0.0613(10) 0.0466(9) 0.0614(13) -0.0056(9) 0.0002(10) 0.0023(7)
C52 0.0425(11) 0.0329(10) 0.0534(15) 0.000 0.000 -0.0054(8)
C53 0.0522(9) 0.0404(8) 0.0646(13) -0.0042(9) 0.0009(9) 0.0030(6)
C54 0.0716(12) 0.0576(11) 0.0612(13) -0.0153(10) 0.0128(11) -0.0081(9)
C55 0.0765(19) 0.0709(18) 0.0518(18) 0.000 0.000 -0.0216(15)
C56 0.0445(9) 0.0591(10) 0.0770(15) -0.0097(11) 0.0060(10) -0.0107(7)
C57 0.0571(11) 0.0800(13) 0.0764(17) -0.0048(13) 0.0058(11) -0.0141(10)
C58 0.0681(14) 0.118(2) 0.078(2) -0.0082(17) 0.0116(13) -0.0275(14)
C59 0.0752(16) 0.130(3) 0.088(2) -0.040(2) 0.0275(16) -0.0242(17)
C60 0.0622(13) 0.0913(17) 0.114(3) -0.0349(19) 0.0232(16) -0.0082(12)
C61 0.0444(9) 0.0675(12) 0.098(2) -0.0210(13) 0.0118(11) -0.0070(8)
C62 0.0425(9) 0.0550(10) 0.112(2) -0.0120(12) 0.0067(12) -0.0007(8)
C63 0.0520(11) 0.0612(12) 0.157(4) -0.0049(17) 0.0143(16) 0.0085(9)
C64 0.0727(15) 0.0745(16) 0.164(4) 0.034(2) 0.004(2) 0.0178(12)
C65 0.0682(14) 0.0917(17) 0.118(3) 0.0301(18) -0.0069(16) 0.0117(13)
C66 0.0557(11) 0.0672(12) 0.091(2) 0.0084(12) -0.0055(12) 0.0035(9)
C67 0.0422(8) 0.0497(9) 0.0915(18) -0.0004(10) -0.0009(10) -0.0029(7)

loop_
_atom_type_symbol
_atom_type_description
_atom_type_scat_dispersion_real
_atom_type_scat_dispersion_imag
_atom_type_scat_source
C C 0.0181 0.0091 'International Tables Vol C Tables 4.2.6.8 and 6.1.1.4'
H H 0.0000 0.0000 'International Tables Vol C Tables 4.2.6.8 and 6.1.1.4'
N N 0.0311 0.0180 'International Tables Vol C Tables 4.2.6.8 and 6.1.1.4'

loop_
_geom_angle_atom_site_label_1
_geom_angle_atom_site_label_2
_geom_angle_atom_site_label_3
_geom_angle
_geom_angle_site_symmetry_1
_geom_angle_site_symmetry_3
C1 N1 C2 104.58(17) . .
C1 N1 C9 128.46(15) . .
C2 N1 C9 126.86(15) . .
C1 N2 N3 107.26(17) . .
C2 N3 N2 107.54(17) . .
C33 N4 C44 108.75(17) . .
C33 N4 C20 124.0(2) . .
C44 N4 C20 126.00(19) . .
C32 N5 C21 108.58(16) . .
C32 N5 C8 125.30(19) . .
C21 N5 C8 126.10(17) . .
N2 C1 N1 110.44(17) . .
N2 C1 C15 123.07(18) . .
N1 C1 C15 126.29(18) . .
N3 C2 N1 110.17(16) . .
N3 C2 C3 125.42(18) . .
N1 C2 C3 124.39(19) . .
C4 C3 C8 119.02(18) . .
C4 C3 C2 118.62(19) . .
C8 C3 C2 122.36(16) . .
C5 C4 C3 120.5(2) . .
C4 C5 C6 120.1(2) . .
C7 C6 C5 120.2(2) . .
C6 C7 C8 120.1(2) . .
C7 C8 C3 119.81(18) . .
C7 C8 N5 119.33(19) . .
C3 C8 N5 120.85(16) . .
C14 C9 C10 121.1(2) . .
C14 C9 N1 119.19(18) . .
C10 C9 N1 119.69(16) . .
C11 C10 C9 119.1(2) . .
C12 C11 C10 120.3(2) . .
C13 C12 C11 120.6(2) . .
C12 C13 C14 120.1(2) . .
C9 C14 C13 118.9(2) . .
C20 C15 C16 118.52(17) . .
C20 C15 C1 124.77(16) . .
C16 C15 C1 116.70(17) . .
C17 C16 C15 121.27(19) . .
C16 C17 C18 119.80(18) . .
C19 C18 C17 119.87(19) . .
C18 C19 C20 120.6(2) . .
C15 C20 C19 119.89(17) . .
C15 C20 N4 122.41(16) . .
C19 C20 N4 117.69(17) . .
C22 C21 N5 130.02(19) . .
C22 C21 C26 121.5(2) . .
N5 C21 C26 108.47(19) . .
C21 C22 C23 117.1(2) . .
C24 C23 C22 122.2(3) . .
C25 C24 C23 120.3(3) . .
C24 C25 C26 119.4(2) . .
C25 C26 C21 119.4(2) . .
C25 C26 C27 133.3(2) . .
C21 C26 C27 107.2(2) . .
C28 C27 C32 119.3(2) . .
C28 C27 C26 133.6(2) . .
C32 C27 C26 107.11(17) . .
C29 C28 C27 118.9(2) . .
C28 C29 C30 120.8(2) . .
C29 C30 C31 122.0(3) . .
C32 C31 C30 116.9(2) . .
C31 C32 N5 129.31(19) . .
C31 C32 C27 122.07(19) . .
N5 C32 C27 108.6(2) . .
N4 C33 C34 129.2(2) . .
N4 C33 C38 108.6(3) . .
C34 C33 C38 122.2(3) . .
C35 C34 C33 117.0(4) . .
C34 C35 C36 121.6(4) . .
C37 C36 C35 121.1(3) . .
C36 C37 C38 119.4(4) . .
C37 C38 C33 118.7(4) . .
C37 C38 C39 134.1(3) . .
C33 C38 C39 107.2(2) . .
C40 C39 C44 118.5(3) . .
C40 C39 C38 134.2(3) . .
C44 C39 C38 107.2(2) . .
C41 C40 C39 119.6(3) . .
C40 C41 C42 121.1(3) . .
C41 C42 C43 120.8(4) . .
C44 C43 C42 117.7(2) . .
C43 C44 N4 129.62(18) . .
C43 C44 C39 122.2(2) . .
N4 C44 C39 108.1(2) . .
C45 N6 C45 104.1(2) . 2_655
C45 N6 C52 127.94(12) . .
C45 N6 C52 127.94(12) 2_655 .
C45 N7 N7 107.44(10) . 2_655
C56 N8 C67 108.64(17) . .
C56 N8 C47 124.80(18) . .
C67 N8 C47 126.5(2) . .
N7 C45 N6 110.51(16) . .
N7 C45 C46 122.43(17) . .
N6 C45 C46 127.1(2) . .
C51 C46 C47 119.65(16) . .
C51 C46 C45 116.61(17) . .
C47 C46 C45 123.61(15) . .
C48 C47 C46 119.10(17) . .
C48 C47 N8 119.16(18) . .
C46 C47 N8 121.73(15) . .
C49 C48 C47 120.2(2) . .
C50 C49 C48 120.80(17) . .
C49 C50 C51 119.63(18) . .
C50 C51 C46 120.6(2) . .
C53 C52 C53 120.7(3) 2_655 .
C53 C52 N6 119.66(14) 2_655 .
C53 C52 N6 119.65(14) . .
C52 C53 C54 119.5(2) . .
C55 C54 C53 120.1(2) . .
C54 C55 C54 120.2(3) 2_655 .
C57 C56 N8 129.8(2) . .
C57 C56 C61 121.4(3) . .
N8 C56 C61 108.8(2) . .
C56 C57 C58 117.6(3) . .
C57 C58 C59 121.3(3) . .
C60 C59 C58 120.8(3) . .
C59 C60 C61 119.6(3) . .
C60 C61 C56 119.2(3) . .
C60 C61 C62 134.0(2) . .
C56 C61 C62 106.8(2) . .
C63 C62 C67 118.6(3) . .
C63 C62 C61 133.9(3) . .
C67 C62 C61 107.4(2) . .
C64 C63 C62 119.8(3) . .
C63 C64 C65 120.6(3) . .
C66 C65 C64 121.3(4) . .
C65 C66 C67 118.0(3) . .
C66 C67 N8 130.1(2) . .
C66 C67 C62 121.6(2) . .
N8 C67 C62 108.3(3) . .

loop_
_geom_bond_atom_site_label_1
_geom_bond_atom_site_label_2
_geom_bond_distance
_geom_bond_site_symmetry_2
N1 C1 1.368(2) .
N1 C2 1.375(2) .
N1 C9 1.437(3) .
N2 C1 1.309(3) .
N2 N3 1.389(2) .
N3 C2 1.306(3) .
N4 C33 1.392(3) .
N4 C44 1.403(3) .
N4 C20 1.423(2) .
N5 C32 1.396(3) .
N5 C21 1.400(3) .
N5 C8 1.426(2) .
C1 C15 1.480(3) .
C2 C3 1.479(3) .
C3 C4 1.392(3) .
C3 C8 1.396(3) .
C4 C5 1.377(3) .
C5 C6 1.380(4) .
C6 C7 1.376(3) .
C7 C8 1.390(3) .
C9 C14 1.377(3) .
C9 C10 1.380(3) .
C10 C11 1.378(3) .
C11 C12 1.369(4) .
C12 C13 1.369(4) .
C13 C14 1.387(4) .
C15 C20 1.391(3) .
C15 C16 1.392(3) .
C16 C17 1.373(3) .
C17 C18 1.385(3) .
C18 C19 1.371(3) .
C19 C20 1.393(3) .
C21 C22 1.385(3) .
C21 C26 1.406(3) .
C22 C23 1.386(4) .
C23 C24 1.380(4) .
C24 C25 1.375(4) .
C25 C26 1.386(4) .
C26 C27 1.439(4) .
C27 C28 1.393(3) .
C27 C32 1.409(3) .
C28 C29 1.371(4) .
C29 C30 1.385(4) .
C30 C31 1.388(3) .
C31 C32 1.378(4) .
C33 C34 1.394(4) .
C33 C38 1.408(4) .
C34 C35 1.380(5) .
C35 C36 1.389(7) .
C36 C37 1.369(7) .
C37 C38 1.392(5) .
C38 C39 1.438(5) .
C39 C40 1.394(4) .
C39 C44 1.411(3) .
C40 C41 1.371(5) .
C41 C42 1.389(5) .
C42 C43 1.392(3) .
C43 C44 1.378(4) .
N6 C45 1.370(2) .
N6 C45 1.370(2) 2_655
N6 C52 1.434(4) .
N7 C45 1.303(3) .
N7 N7 1.380(3) 2_655
N8 C56 1.396(3) .
N8 C67 1.401(3) .
N8 C47 1.423(2) .
C45 C46 1.481(2) .
C46 C51 1.392(3) .
C46 C47 1.402(3) .
C47 C48 1.395(2) .
C48 C49 1.383(3) .
C49 C50 1.377(4) .
C50 C51 1.382(3) .
C52 C53 1.375(2) 2_655
C52 C53 1.375(2) .
C53 C54 1.387(3) .
C54 C55 1.375(3) .
C55 C54 1.375(3) 2_655
C56 C57 1.383(4) .
C56 C61 1.409(3) .
C57 C58 1.387(4) .
C58 C59 1.391(5) .
C59 C60 1.363(5) .
C60 C61 1.390(4) .
C61 C62 1.444(4) .
C62 C63 1.402(4) .
C62 C67 1.407(3) .
C63 C64 1.370(6) .
C64 C65 1.392(5) .
C65 C66 1.382(3) .
C66 C67 1.388(4) .
